data_7008791
loop_
_publ_author_name
'Chang, Xiaohong'
'Lee, Kyung-Eun'
'Il Jeon, Sang'
'Kim, Yong-Joo'
'Lee, H.-K.'
'Lee, Soon W.'

_publ_section_title
;
 Bis(isothiocyanato)bis(phosphine) complexes of group 10 metals:
 reactivity toward organic isocyanides
;
_journal_issue 23
_journal_name_full 'Dalton Transactions'
_journal_page_first 3722
_journal_paper_doi 10.1039/b508134c
_journal_year 2005
_chemical_formula_sum 'C32 H48 N4 P2 Pt S2'
_chemical_formula_weight 809.89
_chemical_name_systematic
;
?
;
_space_group_IT_number 2
_symmetry_cell_setting triclinic
_symmetry_space_group_name_Hall '-P 1'
_symmetry_space_group_name_H-M 'P -1'
_atom_sites_solution_hydrogens geom
_atom_sites_solution_primary direct
_atom_sites_solution_secondary difmap
_audit_creation_method SHELXL-97
_cell_angle_alpha 90.367(12)
_cell_angle_beta 104.795(12)
_cell_angle_gamma 104.703(11)
_cell_formula_units_Z 2
_cell_length_a 9.9813(15)
_cell_length_b 12.1211(14)
_cell_length_c 16.122(3)
_cell_measurement_reflns_used 27
_cell_measurement_temperature 293(2)
_cell_measurement_theta_max 12.50
_cell_measurement_theta_min 4.98
_cell_volume 1818.8(5)
_computing_cell_refinement 'Siemens XSCANS'
_computing_data_collection 'Siemens XSCANS'
_computing_data_reduction 'Siemens SHELXTL'
_computing_molecular_graphics 'Siemens SHELXTL'
_computing_publication_material 'Siemens SHELXTL'
_computing_structure_refinement 'SHELXL-97 (Sheldrick, 1997)'
_computing_structure_solution 'SHELXS-97 (Sheldrick, 1990)'
_diffrn_ambient_temperature 293(2)
_diffrn_measured_fraction_theta_full 0.990
_diffrn_measured_fraction_theta_max 0.990
_diffrn_measurement_device 'Siemens P4'
_diffrn_measurement_method '\w scans'
_diffrn_radiation_monochromator graphite
_diffrn_radiation_source 'sealed tube'
_diffrn_radiation_type MoK\a
_diffrn_radiation_wavelength 0.71073
_diffrn_reflns_av_R_equivalents 0.0319
_diffrn_reflns_av_sigmaI/netI 0.0471
_diffrn_reflns_limit_h_max 11
_diffrn_reflns_limit_h_min 0
_diffrn_reflns_limit_k_max 13
_diffrn_reflns_limit_k_min -14
_diffrn_reflns_limit_l_max 18
_diffrn_reflns_limit_l_min -19
_diffrn_reflns_number 6740
_diffrn_reflns_theta_full 25.00
_diffrn_reflns_theta_max 25.00
_diffrn_reflns_theta_min 2.10
_diffrn_standards_interval_count 97
_diffrn_standards_number 3
_exptl_absorpt_coefficient_mu 4.086
_exptl_absorpt_correction_T_max 0.8153
_exptl_absorpt_correction_T_min 0.4418
_exptl_absorpt_correction_type empirical
_exptl_crystal_colour 'YELLOW '
_exptl_crystal_density_diffrn 1.479
_exptl_crystal_density_method 'not measured'
_exptl_crystal_description 'BLOCK '
_exptl_crystal_F_000 816
_exptl_crystal_size_max 0.28
_exptl_crystal_size_mid 0.22
_exptl_crystal_size_min 0.16
_refine_diff_density_max 1.421
_refine_diff_density_min -0.740
_refine_diff_density_rms 0.115
_refine_ls_extinction_method none
_refine_ls_goodness_of_fit_ref 1.055
_refine_ls_hydrogen_treatment mixed
_refine_ls_matrix_type full
_refine_ls_number_parameters 344
_refine_ls_number_reflns 6345
_refine_ls_number_restraints 0
_refine_ls_restrained_S_all 1.055
_refine_ls_R_factor_all 0.0514
_refine_ls_R_factor_gt 0.0407
_refine_ls_shift/su_max 0.018
_refine_ls_shift/su_mean 0.000
_refine_ls_structure_factor_coef Fsqd
_refine_ls_weighting_details 'calc w=1/[\s^2^(Fo^2^)+(0.0559P)^2^+2.4723P] where P=(Fo^2^+2Fc^2^)/3'
_refine_ls_weighting_scheme calc
_refine_ls_wR_factor_gt 0.0987
_refine_ls_wR_factor_ref 0.1053
_reflns_number_gt 5452
_reflns_number_total 6345
_reflns_threshold_expression >2sigma(I)
_cod_data_source_file b508134c.txt
_cod_data_source_block lke4
_cod_depositor_comments
;
The following automatic conversions were performed:
'_symmetry_cell_setting' value 'Triclinic' changed to 'triclinic'
according to '/home/saulius/struct/CIF-dictionaries/cif_core.dic'
dictionary named 'cif_core.dic' version 2.4.1 from 2010-06-29.

Automatic conversion script
Id: cif_fix_enum 1527 2010-12-29 10:47:43Z saulius 
;
_cod_original_cell_volume 1818.7(5)
_cod_original_sg_symbol_H-M 'P-1 '
_cod_database_code 7008791

loop_
_symmetry_equiv_pos_as_xyz
'x, y, z'
'-x, -y, -z'

loop_
_atom_site_label
_atom_site_type_symbol
_atom_site_fract_x
_atom_site_fract_y
_atom_site_fract_z
_atom_site_U_iso_or_equiv
_atom_site_adp_type
_atom_site_occupancy
_atom_site_symmetry_multiplicity
_atom_site_calc_flag
_atom_site_refinement_flags
_atom_site_disorder_assembly
_atom_site_disorder_group
Pt1 Pt 0.68456(3) 0.782052(19) 0.734492(16) 0.04316(10) Uani 1 1 d . . .
P1 P 0.57197(18) 0.93154(14) 0.72095(12) 0.0494(4) Uani 1 1 d . . .
P2 P 0.7988(2) 0.63621(16) 0.77872(14) 0.0582(5) Uani 1 1 d . . .
N1 N 0.3966(6) 0.6033(5) 0.7229(4) 0.0567(14) Uani 1 1 d . . .
N2 N 0.9757(6) 0.9671(5) 0.7670(4) 0.0533(13) Uani 1 1 d . . .
C1 C 0.5028(7) 0.6723(5) 0.7250(4) 0.0498(15) Uani 1 1 d . . .
C2 C 0.2719(7) 0.5154(6) 0.7184(5) 0.0580(18) Uani 1 1 d . . .
C3 C 0.2479(9) 0.4779(7) 0.7955(6) 0.069(2) Uani 1 1 d . . .
C4 C 0.1212(9) 0.3911(7) 0.7892(7) 0.078(2) Uani 1 1 d . . .
H4 H 0.0985 0.3642 0.8392 0.094 Uiso 1 1 calc R . .
C5 C 0.0334(9) 0.3470(7) 0.7133(7) 0.076(3) Uani 1 1 d . . .
H5 H -0.0491 0.2891 0.7113 0.092 Uiso 1 1 calc R . .
C6 C 0.0605(9) 0.3841(7) 0.6371(7) 0.078(2) Uani 1 1 d . . .
H6 H -0.0018 0.3503 0.5848 0.094 Uiso 1 1 calc R . .
C7 C 0.1811(8) 0.4720(6) 0.6391(6) 0.064(2) Uani 1 1 d . . .
C8 C 0.3490(13) 0.5274(9) 0.8812(7) 0.105(3) Uani 1 1 d . . .
H8A H 0.2992 0.5114 0.9253 0.157 Uiso 1 1 calc R . .
H8B H 0.3838 0.6086 0.8799 0.157 Uiso 1 1 calc R . .
H8C H 0.4285 0.4937 0.8933 0.157 Uiso 1 1 calc R . .
C9 C 0.2131(12) 0.5187(9) 0.5569(6) 0.100(3) Uani 1 1 d . . .
H9A H 0.1505 0.4690 0.5082 0.151 Uiso 1 1 calc R . .
H9B H 0.3112 0.5229 0.5587 0.151 Uiso 1 1 calc R . .
H9C H 0.1979 0.5938 0.5518 0.151 Uiso 1 1 calc R . .
C10 C 0.8692(7) 0.8972(5) 0.7568(4) 0.0479(15) Uani 1 1 d . . .
C11 C 1.1063(7) 1.0516(5) 0.7788(5) 0.0501(16) Uani 1 1 d . . .
C12 C 1.1424(7) 1.0967(6) 0.7051(5) 0.0555(17) Uani 1 1 d . . .
C13 C 1.2729(8) 1.1796(6) 0.7199(6) 0.066(2) Uani 1 1 d . . .
H13 H 1.3016 1.2133 0.6733 0.079 Uiso 1 1 calc R . .
C14 C 1.3584(8) 1.2121(6) 0.7999(7) 0.072(2) Uani 1 1 d . . .
H14 H 1.4456 1.2669 0.8075 0.086 Uiso 1 1 calc R . .
C15 C 1.3196(8) 1.1659(7) 0.8708(6) 0.074(2) Uani 1 1 d . . .
H15 H 1.3806 1.1904 0.9254 0.089 Uiso 1 1 calc R . .
C16 C 1.1919(8) 1.0840(7) 0.8621(5) 0.0612(18) Uani 1 1 d . . .
C17 C 1.0454(10) 1.0591(8) 0.6170(5) 0.079(2) Uani 1 1 d . . .
H17A H 1.1003 1.0750 0.5754 0.118 Uiso 1 1 calc R . .
H17B H 0.9724 1.0996 0.6053 0.118 Uiso 1 1 calc R . .
H17C H 1.0013 0.9784 0.6135 0.118 Uiso 1 1 calc R . .
C18 C 1.1476(11) 1.0286(10) 0.9381(6) 0.097(3) Uani 1 1 d . . .
H18A H 1.2121 1.0685 0.9905 0.146 Uiso 1 1 calc R . .
H18B H 1.1511 0.9502 0.9365 0.146 Uiso 1 1 calc R . .
H18C H 1.0516 1.0318 0.9356 0.146 Uiso 1 1 calc R . .
C19 C 0.3856(8) 0.8952(8) 0.6597(6) 0.077(2) Uani 1 1 d . . .
H19A H 0.3328 0.8314 0.6846 0.092 Uiso 1 1 calc R . .
H19B H 0.3471 0.9597 0.6656 0.092 Uiso 1 1 calc R . .
C20 C 0.3590(10) 0.8631(9) 0.5638(6) 0.093(3) Uani 1 1 d . . .
H20A H 0.2578 0.8452 0.5364 0.139 Uiso 1 1 calc R . .
H20B H 0.3939 0.7976 0.5569 0.139 Uiso 1 1 calc R . .
H20C H 0.4085 0.9262 0.5379 0.139 Uiso 1 1 calc R . .
C21 C 0.5723(10) 0.9856(7) 0.8273(5) 0.071(2) Uani 1 1 d . . .
H21A H 0.6710 1.0113 0.8620 0.085 Uiso 1 1 calc R . .
H21B H 0.5333 1.0517 0.8207 0.085 Uiso 1 1 calc R . .
C22 C 0.4888(11) 0.9010(9) 0.8744(6) 0.093(3) Uani 1 1 d . . .
H22A H 0.4931 0.9363 0.9288 0.139 Uiso 1 1 calc R . .
H22B H 0.5291 0.8367 0.8837 0.139 Uiso 1 1 calc R . .
H22C H 0.3906 0.8757 0.8410 0.139 Uiso 1 1 calc R . .
C23 C 0.6686(8) 1.0531(6) 0.6761(5) 0.0619(18) Uani 1 1 d . . .
H23A H 0.7637 1.0814 0.7151 0.074 Uiso 1 1 calc R . .
H23B H 0.6805 1.0266 0.6223 0.074 Uiso 1 1 calc R . .
C24 C 0.6014(10) 1.1532(7) 0.6592(7) 0.081(2) Uani 1 1 d . . .
H24A H 0.6610 1.2119 0.6349 0.121 Uiso 1 1 calc R . .
H24B H 0.5929 1.1833 0.7123 0.121 Uiso 1 1 calc R . .
H24C H 0.5078 1.1275 0.6196 0.121 Uiso 1 1 calc R . .
C25 C 0.6892(17) 0.4936(12) 0.7461(10) 0.142(5) Uiso 1 1 d . . .
H25A H 0.7466 0.4409 0.7673 0.171 Uiso 1 1 calc R . .
H25B H 0.6113 0.4796 0.7737 0.171 Uiso 1 1 calc R . .
C26 C 0.6244(12) 0.4656(9) 0.6494(7) 0.099(3) Uiso 1 1 d . . .
H26A H 0.5723 0.3864 0.6385 0.149 Uiso 1 1 calc R . .
H26B H 0.6999 0.4806 0.6209 0.149 Uiso 1 1 calc R . .
H26C H 0.5603 0.5123 0.6281 0.149 Uiso 1 1 calc R . .
C27 C 0.9594(18) 0.6293(15) 0.7442(12) 0.167(6) Uiso 1 1 d . . .
H27A H 0.9831 0.5589 0.7624 0.200 Uiso 1 1 calc R . .
H27B H 0.9339 0.6242 0.6819 0.200 Uiso 1 1 calc R . .
C28 C 1.0896(13) 0.7240(10) 0.7755(8) 0.115(4) Uiso 1 1 d . . .
H28A H 1.1662 0.7090 0.7552 0.172 Uiso 1 1 calc R . .
H28B H 1.1168 0.7310 0.8372 0.172 Uiso 1 1 calc R . .
H28C H 1.0709 0.7940 0.7543 0.172 Uiso 1 1 calc R . .
C29 C 0.863(2) 0.6399(16) 0.8945(11) 0.173(6) Uiso 1 1 d . . .
H29A H 0.8986 0.5735 0.9095 0.207 Uiso 1 1 calc R . .
H29B H 0.9419 0.7075 0.9147 0.207 Uiso 1 1 calc R . .
C30 C 0.7536(19) 0.6412(15) 0.9380(11) 0.169(6) Uiso 1 1 d . . .
H30A H 0.7894 0.6319 0.9980 0.253 Uiso 1 1 calc R . .
H30B H 0.6698 0.5798 0.9134 0.253 Uiso 1 1 calc R . .
H30C H 0.7290 0.7129 0.9316 0.253 Uiso 1 1 calc R . .
S1 S 0.3167(3) 0.2273(2) 0.44950(15) 0.0881(7) Uani 1 1 d . . .
N3 N 0.0411(13) 0.2444(9) 0.4398(7) 0.119(3) Uani 1 1 d . . .
C31 C 0.1536(13) 0.2383(7) 0.4436(6) 0.081(3) Uani 1 1 d . . .
S2 S 0.2688(6) 0.7194(5) 0.0389(4) 0.209(3) Uani 1 1 d . . .
N4 N 0.1129(15) 0.7902(15) 0.1188(11) 0.159(7) Uani 1 1 d . . .
C32 C 0.1640(19) 0.7589(15) 0.0935(10) 0.120(6) Uani 1 1 d . . .

loop_
_atom_site_aniso_label
_atom_site_aniso_U_11
_atom_site_aniso_U_22
_atom_site_aniso_U_33
_atom_site_aniso_U_23
_atom_site_aniso_U_13
_atom_site_aniso_U_12
Pt1 0.03605(14) 0.03968(14) 0.05159(16) 0.00638(9) 0.01317(10) 0.00455(9)
P1 0.0430(9) 0.0468(9) 0.0595(10) 0.0088(7) 0.0159(8) 0.0115(7)
P2 0.0515(10) 0.0498(10) 0.0747(12) 0.0185(9) 0.0168(9) 0.0155(8)
N1 0.045(3) 0.044(3) 0.078(4) 0.005(3) 0.020(3) 0.001(3)
N2 0.040(3) 0.048(3) 0.068(4) 0.010(3) 0.013(3) 0.005(3)
C1 0.052(4) 0.046(3) 0.050(4) 0.008(3) 0.011(3) 0.012(3)
C2 0.045(4) 0.043(3) 0.087(5) 0.006(3) 0.022(4) 0.008(3)
C3 0.063(5) 0.058(4) 0.093(6) 0.014(4) 0.033(5) 0.015(4)
C4 0.061(5) 0.065(5) 0.117(8) 0.021(5) 0.043(5) 0.013(4)
C5 0.049(4) 0.046(4) 0.131(8) 0.009(5) 0.027(5) 0.004(3)
C6 0.050(4) 0.062(5) 0.114(7) 0.001(5) 0.014(5) 0.008(4)
C7 0.051(4) 0.047(4) 0.091(6) 0.004(4) 0.013(4) 0.010(3)
C8 0.114(9) 0.104(8) 0.083(7) 0.009(6) 0.036(6) -0.003(6)
C9 0.097(7) 0.093(7) 0.081(6) 0.008(5) -0.007(5) 0.001(6)
C10 0.052(4) 0.046(3) 0.048(4) 0.005(3) 0.019(3) 0.011(3)
C11 0.038(3) 0.042(3) 0.072(5) 0.005(3) 0.022(3) 0.007(3)
C12 0.051(4) 0.046(3) 0.074(5) 0.005(3) 0.025(4) 0.013(3)
C13 0.057(4) 0.050(4) 0.096(6) 0.010(4) 0.036(5) 0.006(3)
C14 0.042(4) 0.055(4) 0.115(7) 0.001(4) 0.026(4) -0.001(3)
C15 0.046(4) 0.074(5) 0.085(6) -0.009(4) 0.001(4) 0.001(4)
C16 0.050(4) 0.067(4) 0.063(4) 0.008(4) 0.014(4) 0.011(3)
C17 0.085(6) 0.075(5) 0.070(5) 0.003(4) 0.021(5) 0.010(5)
C18 0.075(6) 0.123(8) 0.070(6) 0.007(5) 0.015(5) -0.009(6)
C19 0.046(4) 0.085(6) 0.097(7) 0.010(5) 0.015(4) 0.019(4)
C20 0.081(6) 0.108(7) 0.071(6) 0.006(5) 0.002(5) 0.011(5)
C21 0.084(6) 0.065(5) 0.069(5) 0.001(4) 0.029(4) 0.022(4)
C22 0.098(7) 0.112(8) 0.076(6) 0.005(5) 0.041(5) 0.022(6)
C23 0.057(4) 0.057(4) 0.077(5) 0.013(4) 0.024(4) 0.016(3)
C24 0.085(6) 0.063(5) 0.104(7) 0.028(5) 0.031(5) 0.030(4)
S1 0.0980(18) 0.0968(17) 0.0674(13) 0.0024(12) 0.0189(12) 0.0252(14)
N3 0.128(9) 0.114(7) 0.139(9) 0.020(6) 0.071(8) 0.040(7)
C31 0.105(8) 0.059(5) 0.085(6) 0.007(4) 0.043(6) 0.016(5)
S2 0.155(4) 0.232(6) 0.202(5) -0.085(5) -0.020(4) 0.058(4)
N4 0.100(9) 0.177(15) 0.163(14) -0.032(10) 0.073(8) -0.063(9)
C32 0.127(14) 0.113(10) 0.081(8) -0.029(7) 0.013(8) -0.022(10)

loop_
_atom_type_symbol
_atom_type_description
_atom_type_scat_dispersion_real
_atom_type_scat_dispersion_imag
_atom_type_scat_source
C C 0.0033 0.0016 'International Tables Vol C Tables 4.2.6.8 and 6.1.1.4'
H H 0.0000 0.0000 'International Tables Vol C Tables 4.2.6.8 and 6.1.1.4'
N N 0.0061 0.0033 'International Tables Vol C Tables 4.2.6.8 and 6.1.1.4'
P P 0.1023 0.0942 'International Tables Vol C Tables 4.2.6.8 and 6.1.1.4'
S S 0.1246 0.1234 'International Tables Vol C Tables 4.2.6.8 and 6.1.1.4'
Pt Pt -1.7033 8.3905 'International Tables Vol C Tables 4.2.6.8 and 6.1.1.4'

loop_
_geom_angle_atom_site_label_1
_geom_angle_atom_site_label_2
_geom_angle_atom_site_label_3
_geom_angle
_geom_angle_site_symmetry_1
_geom_angle_site_symmetry_3
_geom_angle_publ_flag
C1 Pt1 C10 173.9(3) . . ?
C1 Pt1 P1 90.4(2) . . ?
C10 Pt1 P1 88.4(2) . . ?
C1 Pt1 P2 88.4(2) . . ?
C10 Pt1 P2 91.59(19) . . ?
P1 Pt1 P2 167.99(7) . . ?
C19 P1 C23 108.2(4) . . ?
C19 P1 C21 104.9(4) . . ?
C23 P1 C21 105.1(4) . . ?
C19 P1 Pt1 116.0(3) . . ?
C23 P1 Pt1 111.8(2) . . ?
C21 P1 Pt1 110.0(3) . . ?
C25 P2 C29 105.0(8) . . ?
C25 P2 C27 100.2(7) . . ?
C29 P2 C27 102.1(8) . . ?
C25 P2 Pt1 115.2(5) . . ?
C29 P2 Pt1 112.2(6) . . ?
C27 P2 Pt1 120.2(6) . . ?
C1 N1 C2 176.6(7) . . ?
C10 N2 C11 179.2(7) . . ?
N1 C1 Pt1 176.4(6) . . ?
C7 C2 C3 123.9(7) . . ?
C7 C2 N1 119.0(7) . . ?
C3 C2 N1 117.1(7) . . ?
C2 C3 C4 116.0(8) . . ?
C2 C3 C8 122.6(7) . . ?
C4 C3 C8 121.4(8) . . ?
C5 C4 C3 121.0(9) . . ?
C4 C5 C6 122.1(8) . . ?
C5 C6 C7 119.6(9) . . ?
C2 C7 C6 117.4(8) . . ?
C2 C7 C9 121.1(7) . . ?
C6 C7 C9 121.6(8) . . ?
N2 C10 Pt1 177.3(6) . . ?
C16 C11 C12 124.2(6) . . ?
C16 C11 N2 118.2(6) . . ?
C12 C11 N2 117.6(6) . . ?
C13 C12 C11 115.6(7) . . ?
C13 C12 C17 122.5(7) . . ?
C11 C12 C17 121.8(7) . . ?
C14 C13 C12 121.4(8) . . ?
C13 C14 C15 121.4(7) . . ?
C14 C15 C16 121.0(8) . . ?
C15 C16 C11 116.4(7) . . ?
C15 C16 C18 122.5(8) . . ?
C11 C16 C18 121.1(7) . . ?
C20 C19 P1 115.0(6) . . ?
C22 C21 P1 114.7(6) . . ?
C24 C23 P1 116.9(6) . . ?
C26 C25 P2 115.9(10) . . ?
C28 C27 P2 117.5(12) . . ?
C30 C29 P2 113.4(14) . . ?
N3 C31 S1 179.0(10) . . ?
N4 C32 S2 171(3) . . ?

loop_
_geom_bond_atom_site_label_1
_geom_bond_atom_site_label_2
_geom_bond_distance
_geom_bond_site_symmetry_2
_geom_bond_publ_flag
Pt1 C1 1.927(7) . ?
Pt1 C10 1.955(7) . ?
Pt1 P1 2.3468(17) . ?
Pt1 P2 2.3575(18) . ?
P1 C19 1.808(8) . ?
P1 C23 1.809(7) . ?
P1 C21 1.830(8) . ?
P2 C25 1.788(15) . ?
P2 C29 1.808(18) . ?
P2 C27 1.846(17) . ?
N1 C1 1.164(8) . ?
N1 C2 1.404(8) . ?
N2 C10 1.152(8) . ?
N2 C11 1.406(8) . ?
C2 C7 1.376(11) . ?
C2 C3 1.382(11) . ?
C3 C4 1.405(11) . ?
C3 C8 1.503(13) . ?
C4 C5 1.327(13) . ?
C5 C6 1.377(14) . ?
C6 C7 1.384(11) . ?
C7 C9 1.521(13) . ?
C11 C16 1.386(10) . ?
C11 C12 1.402(10) . ?
C12 C13 1.391(10) . ?
C12 C17 1.494(11) . ?
C13 C14 1.345(13) . ?
C14 C15 1.376(13) . ?
C15 C16 1.377(11) . ?
C16 C18 1.512(12) . ?
C19 C20 1.532(13) . ?
C21 C22 1.491(12) . ?
C23 C24 1.523(10) . ?
C25 C26 1.526(17) . ?
C27 C28 1.470(18) . ?
C29 C30 1.44(2) . ?
S1 C31 1.646(12) . ?
N3 C31 1.130(13) . ?
S2 C32 1.677(18) . ?
N4 C32 0.880(19) . ?
